data_4076834
loop_
_publ_author_name
'Schmidt, Joseph A. R.'
'Arnold, John'

_publ_section_title
;
 Neutral and Cationic Aluminum Complexes Supported by Sterically Bulky
 Amidinate Ligands
;
_journal_issue 11
_journal_name_full Organometallics
_journal_page_first 2306
_journal_paper_doi 10.1021/om0201011
_journal_volume 21
_journal_year 2002
_chemical_formula_moiety 'C31 H39 Al Cl2 N2 '
_chemical_formula_sum 'C31 H39 Al Cl2 N2'
_chemical_formula_weight 537.55
_space_group_IT_number 14
_symmetry_cell_setting monoclinic
_symmetry_Int_Tables_number 14
_symmetry_space_group_name_Hall '-P 2yn'
_symmetry_space_group_name_H-M 'P 1 21/n 1'
_audit_creation_date 'Sat Feb 27 14:03:45 1999'
_audit_creation_method 'from TEXRAY.INF file'
_cell_angle_alpha 90
_cell_angle_beta 94.399(1)
_cell_angle_gamma 90
_cell_formula_units_Z 4
_cell_length_a 10.784(1)
_cell_length_b 13.377(1)
_cell_length_c 20.745(1)
_cell_measurement_reflns_used 5908
_cell_measurement_temperature 125.2
_cell_measurement_theta_max 26.2
_cell_measurement_theta_min 1.5
_cell_volume 2983.8(4)
_computing_cell_refinement 'Bruker SAINT v5.04'
_computing_data_collection 'Bruker SMART v5.052d'
_computing_data_reduction 'Bruker SAINT v5.04'
_computing_publication_material teXsan
_computing_structure_refinement teXsan
_computing_structure_solution SIR92
_diffrn_ambient_temperature 125.2
_diffrn_measurement_device_type 'SMART CCD'
_diffrn_measurement_method \w-scan
_diffrn_radiation_monochromator graphite
_diffrn_radiation_source 'X-ray tube'
_diffrn_radiation_type MoK\a
_diffrn_radiation_wavelength 0.7107
_diffrn_reflns_av_R_equivalents 0.0362
_diffrn_reflns_limit_h_max 13
_diffrn_reflns_limit_h_min 0
_diffrn_reflns_limit_k_max 15
_diffrn_reflns_limit_k_min -16
_diffrn_reflns_limit_l_max 24
_diffrn_reflns_limit_l_min -24
_diffrn_reflns_number 14458
_diffrn_reflns_theta_max 26.2
_diffrn_reflns_theta_min 1.5
_exptl_absorpt_coefficient_mu 0.268
_exptl_absorpt_correction_T_max 0.955
_exptl_absorpt_correction_T_min 0.859
_exptl_absorpt_correction_type psi-scan
_exptl_crystal_colour colorless
_exptl_crystal_density_diffrn 1.197
_exptl_crystal_description block
_exptl_crystal_F_000 1144.00
_exptl_crystal_size_max 0.330
_exptl_crystal_size_mid 0.280
_exptl_crystal_size_min 0.170
_refine_diff_density_max 0.29
_refine_diff_density_min -0.25
_refine_ls_extinction_coef 0.00000
_refine_ls_extinction_method none
_refine_ls_goodness_of_fit_ref 1.406
_refine_ls_hydrogen_treatment constr
_refine_ls_matrix_type full
_refine_ls_number_parameters 325
_refine_ls_number_reflns 3332
_refine_ls_number_restraints 0
_refine_ls_R_factor_all 0.049
_refine_ls_R_factor_gt 0.0362
_refine_ls_shift/su_max 0.0010
_refine_ls_structure_factor_coef F
_refine_ls_weighting_scheme sigma
_refine_ls_wR_factor_ref 0.0426
_reflns_number_gt 3332
_reflns_number_total 5560
_reflns_threshold_expression I>3.00sigma
_cod_data_source_file om0201011.cif
_cod_data_source_block LMeAlCl2_8
_cod_original_cell_volume 2983.7(2)
_cod_original_sg_symbol_H-M 'P 21/n     '
_cod_original_formula_sum 'C31 H39 Al Cl2 N2 '
_cod_database_code 4076834

loop_
_symmetry_equiv_pos_as_xyz
'   +x,   +y,   +z'
1/2-x,1/2+y,1/2-z
'   -x,   -y,   -z'
1/2+x,1/2-y,1/2+z

loop_
_atom_site_aniso_label
_atom_site_aniso_U_11
_atom_site_aniso_U_22
_atom_site_aniso_U_33
_atom_site_aniso_U_12
_atom_site_aniso_U_13
_atom_site_aniso_U_23
Cl(1) 0.0288(4) 0.0337(4) 0.0645(5) 0.0065(3) 0.0011(4) 0.0070(4)
Cl(2) 0.0461(5) 0.0626(6) 0.0268(4) -0.0049(4) -0.0047(3) -0.0019(4)
Al(1) 0.0227(4) 0.0297(5) 0.0255(4) -0.0001(4) -0.0015(3) 0.0054(4)
N(1) 0.019(1) 0.023(1) 0.023(1) -0.0021(9) 0.0004(9) 0.0013(9)
N(2) 0.022(1) 0.024(1) 0.026(1) 0.0002(9) 0.001(1) 0.005(1)
C(1) 0.022(1) 0.021(1) 0.020(1) 0.003(1) 0.004(1) -0.004(1)
C(2) 0.023(1) 0.024(1) 0.034(2) -0.003(1) 0.005(1) 0.004(1)
C(3) 0.043(2) 0.027(2) 0.055(2) 0.000(1) 0.020(2) 0.009(1)
C(4) 0.032(2) 0.033(2) 0.038(2) 0.000(1) 0.007(1) 0.004(1)
C(5) 0.023(1) 0.024(1) 0.026(1) -0.005(1) -0.002(1) 0.003(1)
C(6) 0.030(2) 0.032(2) 0.046(2) -0.008(1) 0.006(1) -0.001(1)
C(7) 0.025(1) 0.035(2) 0.030(2) -0.005(1) 0.001(1) 0.001(1)
C(8) 0.022(1) 0.020(1) 0.023(1) -0.004(1) -0.001(1) 0.001(1)
C(9) 0.022(1) 0.022(1) 0.025(1) -0.003(1) -0.001(1) -0.002(1)
C(10) 0.022(1) 0.032(2) 0.032(2) 0.002(1) 0.000(1) -0.001(1)
C(11) 0.025(2) 0.039(2) 0.023(2) 0.000(1) -0.006(1) 0.001(1)
C(12) 0.027(1) 0.034(2) 0.021(1) -0.003(1) 0.001(1) -0.001(1)
C(13) 0.023(1) 0.021(1) 0.025(1) -0.003(1) 0.002(1) -0.001(1)
C(14) 0.020(1) 0.025(1) 0.023(1) 0.005(1) 0.000(1) 0.000(1)
C(15) 0.024(1) 0.024(1) 0.026(1) 0.004(1) -0.002(1) 0.002(1)
C(16) 0.029(1) 0.027(2) 0.023(1) 0.005(1) -0.004(1) -0.002(1)
C(17) 0.023(1) 0.033(2) 0.023(1) 0.009(1) 0.000(1) 0.003(1)
C(18) 0.018(1) 0.036(2) 0.030(1) -0.001(1) 0.000(1) 0.002(1)
C(19) 0.021(1) 0.029(2) 0.028(1) 0.001(1) -0.001(1) -0.002(1)
C(20) 0.034(2) 0.028(2) 0.032(2) -0.003(1) 0.005(1) -0.005(1)
C(21) 0.034(2) 0.047(2) 0.030(2) 0.008(1) 0.006(1) 0.001(1)
C(22) 0.025(2) 0.037(2) 0.039(2) -0.004(1) 0.004(1) -0.007(1)
C(23) 0.023(1) 0.028(2) 0.019(1) -0.002(1) -0.001(1) -0.003(1)
C(24) 0.031(2) 0.027(2) 0.023(1) -0.003(1) 0.002(1) -0.004(1)
C(25) 0.030(2) 0.029(2) 0.031(2) 0.008(1) -0.001(1) -0.005(1)
C(26) 0.025(1) 0.037(2) 0.032(2) -0.004(1) 0.003(1) -0.006(1)
C(27) 0.028(1) 0.031(2) 0.026(1) -0.007(1) 0.003(1) -0.001(1)
C(28) 0.026(1) 0.028(2) 0.022(1) -0.002(1) -0.002(1) -0.001(1)
C(29) 0.048(2) 0.027(2) 0.038(2) 0.004(1) 0.013(1) -0.002(1)
C(30) 0.030(2) 0.046(2) 0.054(2) 0.001(1) 0.011(2) -0.008(2)
C(31) 0.036(2) 0.032(2) 0.033(2) 0.000(1) 0.003(1) 0.005(1)

loop_
_atom_site_label
_atom_site_fract_x
_atom_site_fract_y
_atom_site_fract_z
_atom_site_U_iso_or_equiv
_atom_site_thermal_displace_type
Cl(1) -0.45850(7) 0.40053(6) 0.83974(4) 0.0408(2) Uij
Cl(2) -0.35231(7) 0.23013(6) 0.72801(3) 0.0434(2) Uij
Al(1) -0.32753(7) 0.28820(6) 0.82272(4) 0.0247(2) Uij
N(1) -0.2884(2) 0.1982(1) 0.8905(1) 0.0219(6) Uij
N(2) -0.1652(2) 0.3136(2) 0.8576(1) 0.0233(6) Uij
C(1) -0.1767(2) 0.2424(2) 0.9022(1) 0.0183(7) Uij
C(2) -0.0616(2) 0.3820(2) 0.8480(1) 0.0261(7) Uij
C(3) -0.1021(3) 0.4908(2) 0.8543(2) 0.0408(9) Uij
C(4) -0.0189(3) 0.3643(2) 0.7805(1) 0.0336(8) Uij
C(5) -0.3446(2) 0.1158(2) 0.9244(1) 0.0237(7) Uij
C(6) -0.3629(3) 0.0237(2) 0.8813(1) 0.0337(8) Uij
C(7) -0.4708(2) 0.1491(2) 0.9452(1) 0.0319(8) Uij
C(8) -0.0817(2) 0.2186(2) 0.9576(1) 0.0198(7) Uij
C(9) 0.0406(2) 0.1897(2) 0.9452(1) 0.0244(7) Uij
C(10) 0.1253(2) 0.1690(2) 0.9984(1) 0.0275(8) Uij
C(11) 0.0950(2) 0.1818(2) 1.0608(1) 0.0264(8) Uij
C(12) -0.0231(2) 0.2121(2) 1.0723(1) 0.0273(8) Uij
C(13) -0.1150(2) 0.2282(2) 1.0220(1) 0.0236(7) Uij
C(14) 0.0945(2) 0.1807(2) 0.8810(1) 0.0219(7) Uij
C(15) 0.0552(2) 0.1082(2) 0.8353(1) 0.0241(7) Uij
C(16) 0.1204(2) 0.0940(2) 0.7806(1) 0.0243(7) Uij
C(17) 0.2246(2) 0.1498(2) 0.7692(1) 0.0261(8) Uij
C(18) 0.2608(2) 0.2238(2) 0.8141(1) 0.0269(8) Uij
C(19) 0.1986(2) 0.2398(2) 0.8694(1) 0.0237(7) Uij
C(20) -0.0563(3) 0.0423(2) 0.8435(1) 0.0320(8) Uij
C(21) 0.2969(3) 0.1310(2) 0.7114(1) 0.0376(9) Uij
C(22) 0.2467(2) 0.3229(2) 0.9145(1) 0.0347(8) Uij
C(23) -0.2411(2) 0.2540(2) 1.0438(1) 0.0241(7) Uij
C(24) -0.2938(2) 0.3489(2) 1.0340(1) 0.0246(8) Uij
C(25) -0.4079(3) 0.3704(2) 1.0591(1) 0.0292(8) Uij
C(26) -0.4697(2) 0.3020(2) 1.0948(1) 0.0307(8) Uij
C(27) -0.4135(2) 0.2097(2) 1.1061(1) 0.0264(8) Uij
C(28) -0.3013(2) 0.1835(2) 1.0815(1) 0.0254(7) Uij
C(29) -0.2302(3) 0.4302(2) 0.9994(1) 0.0353(9) Uij
C(30) -0.5925(3) 0.3260(2) 1.1212(2) 0.043(1) Uij
C(31) -0.2502(3) 0.0808(2) 1.0967(1) 0.0352(8) Uij
H(1) 0.005 0.369 0.879 2.5 Uij
H(2) -0.120 0.504 0.898 3.9 Uij
H(3) -0.176 0.502 0.826 3.9 Uij
H(4) -0.038 0.534 0.842 3.9 Uij
H(5) -0.083 0.381 0.749 3.2 Uij
H(6) 0.052 0.404 0.775 3.2 Uij
H(7) 0.003 0.296 0.776 3.2 Uij
H(8) -0.292 0.099 0.962 2.2 Uij
H(9) -0.461 0.208 0.971 3.0 Uij
H(10) -0.505 0.098 0.970 3.0 Uij
H(11) -0.525 0.162 0.908 3.0 Uij
H(12) -0.405 -0.026 0.903 3.2 Uij
H(13) -0.412 0.042 0.843 3.2 Uij
H(14) -0.285 -0.001 0.871 3.2 Uij
H(15) 0.206 0.145 0.990 2.6 Uij
H(16) 0.155 0.170 1.096 2.5 Uij
H(17) -0.043 0.223 1.115 2.6 Uij
H(18) 0.092 0.045 0.750 2.3 Uij
H(19) 0.330 0.265 0.806 2.5 Uij
H(20) -0.069 0.037 0.888 3.0 Uij
H(21) -0.128 0.071 0.822 3.0 Uij
H(22) -0.043 -0.022 0.826 3.0 Uij
H(23) 0.270 0.175 0.678 3.6 Uij
H(24) 0.284 0.064 0.697 3.6 Uij
H(25) 0.383 0.141 0.723 3.6 Uij
H(26) 0.264 0.380 0.890 3.3 Uij
H(27) 0.184 0.339 0.943 3.3 Uij
H(28) 0.319 0.301 0.939 3.3 Uij
H(29) -0.444 0.434 1.051 2.8 Uij
H(30) -0.453 0.162 1.132 2.5 Uij
H(31) -0.143 0.418 1.002 3.3 Uij
H(32) -0.261 0.432 0.955 3.3 Uij
H(33) -0.246 0.493 1.019 3.3 Uij
H(34) -0.658 0.328 1.087 4.1 Uij
H(35) -0.589 0.390 1.142 4.1 Uij
H(36) -0.613 0.276 1.152 4.1 Uij
H(37) -0.205 0.082 1.138 3.3 Uij
H(38) -0.316 0.034 1.097 3.3 Uij
H(39) -0.195 0.062 1.065 3.3 Uij

loop_
_atom_type_symbol
_atom_type_oxidation_number
_atom_type_number_in_cell
_atom_type_scat_dispersion_real
_atom_type_scat_dispersion_imag
_atom_type_scat_source
C 0 124 0.003 0.002 'International Tables'
H 0 156 0.000 0.000 'International Tables'
Al 0 4 0.064 0.051 'International Tables'
N 0 8 0.006 0.003 'International Tables'
Cl 0 8 0.148 0.159 'International Tables'

loop_
_geom_angle_atom_site_label_1
_geom_angle_atom_site_label_2
_geom_angle_atom_site_label_3
_geom_angle
_geom_angle_publ_flag
Cl(1) Al(1) Cl(2) 112.29(5) yes
Cl(1) Al(1) N(1) 116.56(8) yes
Cl(1) Al(1) N(2) 115.05(8) yes
Cl(1) Al(1) C(1) 120.89(7) yes
Cl(2) Al(1) N(1) 117.84(8) yes
Cl(2) Al(1) N(2) 118.33(8) yes
Cl(2) Al(1) C(1) 126.82(7) yes
N(1) Al(1) N(2) 71.13(9) yes
N(1) Al(1) C(1) 35.71(8) yes
N(2) Al(1) C(1) 35.47(9) yes
Al(1) N(1) C(1) 90.0(2) yes
Al(1) N(1) C(5) 140.0(2) yes
C(1) N(1) C(5) 129.9(2) yes
Al(1) N(2) C(1) 90.3(2) yes
Al(1) N(2) C(2) 139.3(2) yes
C(1) N(2) C(2) 130.4(2) yes
Al(1) C(1) N(1) 54.3(1) yes
Al(1) C(1) N(2) 54.2(1) yes
Al(1) C(1) C(8) 175.6(2) yes
N(1) C(1) N(2) 108.4(2) yes
N(1) C(1) C(8) 126.0(2) yes
N(2) C(1) C(8) 125.5(2) yes
N(2) C(2) C(3) 110.8(2) yes
N(2) C(2) C(4) 108.4(2) yes
C(3) C(2) C(4) 109.6(2) yes
N(1) C(5) C(6) 111.4(2) yes
N(1) C(5) C(7) 109.1(2) yes
C(6) C(5) C(7) 108.9(2) yes
C(1) C(8) C(9) 120.4(2) yes
C(1) C(8) C(13) 119.5(2) yes
C(9) C(8) C(13) 120.2(2) yes
C(8) C(9) C(10) 118.1(2) yes
C(8) C(9) C(14) 127.8(2) yes
C(10) C(9) C(14) 114.2(2) yes
C(9) C(10) C(11) 122.0(2) yes
C(10) C(11) C(12) 119.4(2) yes
C(11) C(12) C(13) 121.9(2) yes
C(8) C(13) C(12) 118.3(2) yes
C(8) C(13) C(23) 127.2(2) yes
C(12) C(13) C(23) 114.5(2) yes
C(9) C(14) C(15) 122.7(2) yes
C(9) C(14) C(19) 118.4(2) yes
C(15) C(14) C(19) 118.5(2) yes
C(14) C(15) C(16) 120.1(2) yes
C(14) C(15) C(20) 122.0(2) yes
C(16) C(15) C(20) 117.9(2) yes
C(15) C(16) C(17) 122.2(2) yes
C(16) C(17) C(18) 117.3(2) yes
C(16) C(17) C(21) 121.6(2) yes
C(18) C(17) C(21) 121.1(2) yes
C(17) C(18) C(19) 122.1(2) yes
C(14) C(19) C(18) 119.8(2) yes
C(14) C(19) C(22) 123.0(2) yes
C(18) C(19) C(22) 117.2(2) yes
C(13) C(23) C(24) 122.0(2) yes
C(13) C(23) C(28) 118.5(2) yes
C(24) C(23) C(28) 119.1(2) yes
C(23) C(24) C(25) 119.4(2) yes
C(23) C(24) C(29) 122.2(2) yes
C(25) C(24) C(29) 118.4(2) yes
C(24) C(25) C(26) 122.4(3) yes
C(25) C(26) C(27) 117.3(2) yes
C(25) C(26) C(30) 121.8(3) yes
C(27) C(26) C(30) 120.9(3) yes
C(26) C(27) C(28) 122.8(3) yes
C(23) C(28) C(27) 118.9(2) yes
C(23) C(28) C(31) 123.3(2) yes
C(27) C(28) C(31) 117.8(2) yes

loop_
_geom_bond_atom_site_label_1
_geom_bond_atom_site_label_2
_geom_bond_distance
_geom_bond_publ_flag
Cl(1) Al(1) 2.110(1) yes
Cl(2) Al(1) 2.111(1) yes
Al(1) N(1) 1.874(2) yes
Al(1) N(2) 1.873(2) yes
Al(1) C(1) 2.308(2) yes
N(1) C(1) 1.347(3) yes
N(1) C(5) 1.465(3) yes
N(2) C(1) 1.339(3) yes
N(2) C(2) 1.470(3) yes
C(1) C(8) 1.513(3) yes
C(2) C(3) 1.528(4) yes
C(2) C(4) 1.525(4) yes
C(5) C(6) 1.526(4) yes
C(5) C(7) 1.525(4) yes
C(8) C(9) 1.417(4) yes
C(8) C(13) 1.416(3) yes
C(9) C(10) 1.404(3) yes
C(9) C(14) 1.498(4) yes
C(10) C(11) 1.371(4) yes
C(11) C(12) 1.375(4) yes
C(12) C(13) 1.401(3) yes
C(13) C(23) 1.506(3) yes
C(14) C(15) 1.399(4) yes
C(14) C(19) 1.409(4) yes
C(15) C(16) 1.392(4) yes
C(15) C(20) 1.511(4) yes
C(16) C(17) 1.384(4) yes
C(17) C(18) 1.393(4) yes
C(17) C(21) 1.502(4) yes
C(18) C(19) 1.390(4) yes
C(19) C(22) 1.518(4) yes
C(23) C(24) 1.399(4) yes
C(23) C(28) 1.414(4) yes
C(24) C(25) 1.402(4) yes
C(24) C(29) 1.498(4) yes
C(25) C(26) 1.381(4) yes
C(26) C(27) 1.387(4) yes
C(26) C(30) 1.507(4) yes
C(27) C(28) 1.393(4) yes
C(28) C(31) 1.506(4) yes
